data_1566677
loop_
_publ_author_name
'Nguyen, Vu T.'
'Haug, Graham C.'
'Nguyen, Viet D.'
'Vuong, Ngan T. H.'
'Karki, Guna B.'
'Arman, Hadi'
'Larionov, Oleg V.'

_publ_section_title
;
 Functional Group Divergence and the Structural Basis of Acridine
 Photocatalysis Revealed by Direct Decarboxysulfonylation
;
_journal_name_full 'Chemical Science'
_journal_paper_doi 10.1039/D2SC00789D
_journal_year 2022
_chemical_absolute_configuration ad
_chemical_formula_moiety '2(C12.5 H15 O4 S0.5)'
_chemical_formula_sum 'C25 H30 O8 S'
_chemical_formula_weight 490.55
_space_group_crystal_system monoclinic
_space_group_IT_number 4
_space_group_name_Hall 'P 2yb'
_space_group_name_H-M_alt 'P 1 21 1'
_atom_sites_solution_hydrogens geom
_atom_sites_solution_primary dual
_audit_creation_date 2020-07-03
_audit_creation_method
;
Olex2 1.3-ac4
(compiled 2019.10.09 svn.r3662 for Rigaku Oxford Diffraction, GUI svn.r5959)
;
_audit_update_record
;
2020-11-05 deposited with the CCDC.	2022-03-21 downloaded from the CCDC.
;
_cell_angle_alpha 90
_cell_angle_beta 95.9688(4)
_cell_angle_gamma 90
_cell_formula_units_Z 4
_cell_length_a 10.04584(4)
_cell_length_b 19.87397(12)
_cell_length_c 12.32816(6)
_cell_measurement_reflns_used 43038
_cell_measurement_temperature 100.00(10)
_cell_measurement_theta_max 75.6100
_cell_measurement_theta_min 3.6070
_cell_volume 2447.98(2)
_computing_cell_refinement 'CrysAlisPro 1.171.40.63a (Rigaku OD, 2019)'
_computing_data_collection 'CrysAlisPro 1.171.40.63a (Rigaku OD, 2019)'
_computing_data_reduction 'CrysAlisPro 1.171.40.63a (Rigaku OD, 2019)'
_computing_molecular_graphics 'Olex2 1.3-ac4 (Dolomanov et al., 2009)'
_computing_publication_material 'Olex2 1.3-ac4 (Dolomanov et al., 2009)'
_computing_structure_refinement 'ShelXL 2018/3 (Sheldrick, 2015)'
_computing_structure_solution 'ShelXT n/a (Sheldrick, 2015)'
_diffrn_ambient_environment N~2~
_diffrn_ambient_temperature 100.00(10)
_diffrn_detector 'Hybrid Pixel Array Detector'
_diffrn_detector_area_resol_mean 10.0000
_diffrn_detector_type HyPix
_diffrn_measured_fraction_theta_full 1.000
_diffrn_measured_fraction_theta_max 0.964
_diffrn_measurement_details
;
List of Runs (angles in degrees, time in seconds):

  # Type    Start    End  Width  t~exp~   \w     \q     \k     \f   Frames
#--------------------------------------------------------------------------
  1  \w   -123.00 -32.00   0.50    0.05    --  -46.87 -24.00 179.00  182
  2  \w    -33.00  29.00   0.50    0.05    --  -46.87  24.00 -16.00  124
  3  \w     33.00 123.00   0.50    0.05    --   46.87  24.00 -16.00  180
  4  \w    -28.00  33.00   0.50    0.05    --   46.87 -24.00 179.00  122
  5  \w   -164.00 -74.00   0.50    0.15    --  -88.50 -24.00 179.00  180
  6  \w     92.00 178.00   0.50    0.15    --  106.69  24.00 -16.00  172
  7  \w    -30.00  29.00   0.50    0.05    --  -46.87  19.00 120.00  118
  8  \w   -120.00 -87.00   0.50    0.05    --  -46.87-125.00 -90.00   66
  9  \w   -120.00 -87.00   0.50    0.05    --  -46.87-125.00  30.00   66
 10  \w     31.00 120.00   0.50    0.05    --   46.87  55.00 162.28  178
 11  \w     32.00 120.00   0.50    0.05    --   46.87  54.00 120.31  176
 12  \w     32.00 120.00   0.50    0.05    --   46.87  52.00 136.78  176
 13  \w     31.00 120.00   0.50    0.05    --   46.87  55.00  74.74  178
 14  \w     32.00 120.00   0.50    0.05    --   46.87  52.00 112.72  176
 15  \w     32.00 121.00   0.50    0.05    --   46.87  37.00  30.00  178
 16  \w   -101.00 -15.00   0.50    0.15    --  -88.50  77.00 120.00  172
 17  \w   -160.00 -73.00   0.50    0.15    --  -88.50 -55.00  91.08  174
 18  \w   -160.00 -73.00   0.50    0.15    --  -88.50 -53.00  64.69  174
 19  \w   -160.00 -73.00   0.50    0.15    --  -88.50 -50.00 104.73  174
 20  \w   -160.00 -72.00   0.50    0.15    --  -88.50 -54.00  58.93  176
 21  \w   -160.00 -72.00   0.50    0.15    --  -88.50 -54.00  54.72  176
 22  \w   -160.00 -73.00   0.50    0.15    --  -88.50 -52.00 114.17  174
 23  \w   -160.00 -73.00   0.50    0.15    --  -88.50 -55.00  12.72  174
 24  \w   -160.00 -73.00   0.50    0.15    --  -88.50 -55.00 100.02  174
 25  \w   -160.00 -73.00   0.50    0.15    --  -88.50 -52.00  -1.56  174
 26  \w    -51.00 -16.00   0.50    0.15    --  -88.50  45.00-180.00   70
 27  \w   -161.00 -74.00   0.50    0.15    --  -88.50 -45.00  30.00  174
 28  \w   -160.00 -78.00   0.50    0.15    --  -88.50 -56.00  -4.20  164
 29  \w   -160.00 -73.00   0.50    0.15    --  -88.50 -55.00  87.26  174
 30  \w   -160.00 -72.00   0.50    0.15    --  -88.50 -54.00 108.05  176
 31  \w   -160.00 -73.00   0.50    0.15    --  -88.50 -55.00  23.91  174
 32  \w   -160.00 -73.00   0.50    0.15    --  -88.50 -55.00 131.52  174
 33  \w   -160.00 -73.00   0.50    0.15    --  -88.50 -55.00 124.56  174
 34  \w   -160.00 -73.00   0.50    0.15    --  -88.50 -55.00  75.07  174
 35  \w   -160.00 -78.00   0.50    0.15    --  -88.50 -56.00  50.90  164
 36  \w   -160.00 -73.00   0.50    0.15    --  -88.50 -55.00  84.57  174
 37  \w    -71.00 -15.00   0.50    0.15    --  -88.50  61.00 120.00  112
 38  \w   -160.00 -72.00   0.50    0.15    --  -88.50 -54.00   3.66  176
 39  \w   -160.00 -73.00   0.50    0.15    --  -88.50 -55.00  33.78  174
 40  \w   -160.00 -73.00   0.50    0.15    --  -88.50 -52.00  23.72  174
 41  \w    -71.00 -15.00   0.50    0.15    --  -88.50  61.00  90.00  112
 42  \w     91.00 178.00   0.50    0.15    --  106.69  61.00 150.00  174
 43  \w     34.00  89.00   0.50    0.15    --  106.69 -77.00 150.00  110
 44  \w    128.00 175.00   0.50    0.15    --  106.69  61.00  30.00   94
 45  \w     92.00 121.00   0.50    0.15    --  106.69  61.00  30.00   58
 46  \w     90.00 160.00   0.50    0.15    --  106.69  54.00 170.45  140
 47  \w     71.00  97.00   0.50    0.15    --  106.69 -77.00-120.00   52
 48  \w     39.00  67.00   0.50    0.15    --  106.69 -77.00-120.00   56
 49  \w     34.00  59.00   0.50    0.15    --  106.69 -61.00-150.00   50
 50  \w     37.00  68.00   0.50    0.15    --  106.69 -61.00-120.00   62
 51  \w     97.00 174.00   0.50    0.15    --  106.69  55.00  80.25  154
 52  \w     34.00 100.00   0.50    0.15    --  106.69 -77.00  60.00  132
 53  \w     34.00  70.00   0.50    0.15    --  106.69 -61.00-180.00   72
 54  \w     58.00 101.00   0.50    0.15    --  106.69-125.00  60.00   86
 55  \w     35.00  68.00   0.50    0.15    --  106.69 -61.00 -90.00   66
;
_diffrn_measurement_device 'four-circle diffractometer'
_diffrn_measurement_device_type 'XtaLAB Synergy, Dualflex, HyPix'
_diffrn_measurement_method '\w scans'
_diffrn_orient_matrix_type 'CrysAlisPro convention (1999,Acta A55,543-557)'
_diffrn_orient_matrix_UB_11 0.1527324000
_diffrn_orient_matrix_UB_12 0.0036199000
_diffrn_orient_matrix_UB_13 0.0290046000
_diffrn_orient_matrix_UB_21 0.0165796000
_diffrn_orient_matrix_UB_22 0.0242470000
_diffrn_orient_matrix_UB_23 -0.1165627000
_diffrn_orient_matrix_UB_31 -0.0130610000
_diffrn_orient_matrix_UB_32 0.0735175000
_diffrn_orient_matrix_UB_33 0.0369743000
_diffrn_radiation_monochromator mirror
_diffrn_radiation_probe x-ray
_diffrn_radiation_type 'Cu K\a'
_diffrn_radiation_wavelength 1.54184
_diffrn_reflns_av_R_equivalents 0.0430
_diffrn_reflns_av_unetI/netI 0.0246
_diffrn_reflns_Laue_measured_fraction_full 1.000
_diffrn_reflns_Laue_measured_fraction_max 0.964
_diffrn_reflns_limit_h_max 12
_diffrn_reflns_limit_h_min -12
_diffrn_reflns_limit_k_max 24
_diffrn_reflns_limit_k_min -21
_diffrn_reflns_limit_l_max 15
_diffrn_reflns_limit_l_min -15
_diffrn_reflns_number 71221
_diffrn_reflns_point_group_measured_fraction_full 0.978
_diffrn_reflns_point_group_measured_fraction_max 0.919
_diffrn_reflns_theta_full 67.684
_diffrn_reflns_theta_max 76.528
_diffrn_reflns_theta_min 3.605
_diffrn_source 'micro-focus sealed X-ray tube'
_diffrn_source_type 'PhotonJet (Cu) X-ray Source'
_exptl_absorpt_coefficient_mu 1.580
_exptl_absorpt_correction_T_max 1.000
_exptl_absorpt_correction_T_min 0.555
_exptl_absorpt_correction_type gaussian
_exptl_absorpt_process_details
;
CrysAlisPro 1.171.40.63a (Rigaku Oxford Diffraction, 2019)
Numerical absorption correction based on gaussian integration over
			a multifaceted crystal model
Empirical absorption correction using spherical harmonics,
 implemented in SCALE3 ABSPACK scaling algorithm.
;
_exptl_crystal_colour 'clear colourless'
_exptl_crystal_colour_lustre clear
_exptl_crystal_colour_primary colourless
_exptl_crystal_density_diffrn 1.331
_exptl_crystal_description plate
_exptl_crystal_F_000 1040
_exptl_crystal_size_max 0.169
_exptl_crystal_size_mid 0.127
_exptl_crystal_size_min 0.079
_refine_diff_density_max 0.376
_refine_diff_density_min -0.307
_refine_diff_density_rms 0.036
_refine_ls_abs_structure_details
;
 Flack x determined using 4120 quotients [(I+)-(I-)]/[(I+)+(I-)]
 (Parsons, Flack and Wagner, Acta Cryst. B69 (2013) 249-259).
;
_refine_ls_abs_structure_Flack -0.020(6)
_refine_ls_extinction_coef 0.00075(14)
_refine_ls_extinction_expression Fc^*^=kFc[1+0.001xFc^2^\l^3^/sin(2\q)]^-1/4^
_refine_ls_extinction_method 'SHELXL-2018/3 (Sheldrick 2018)'
_refine_ls_goodness_of_fit_ref 1.045
_refine_ls_hydrogen_treatment constr
_refine_ls_matrix_type full
_refine_ls_number_parameters 620
_refine_ls_number_reflns 9458
_refine_ls_number_restraints 1
_refine_ls_restrained_S_all 1.045
_refine_ls_R_factor_all 0.0299
_refine_ls_R_factor_gt 0.0293
_refine_ls_shift/su_max 0.001
_refine_ls_shift/su_mean 0.000
_refine_ls_structure_factor_coef Fsqd
_refine_ls_weighting_details 'w=1/[\s^2^(Fo^2^)+(0.0498P)^2^+0.3934P] where P=(Fo^2^+2Fc^2^)/3'
_refine_ls_weighting_scheme calc
_refine_ls_wR_factor_gt 0.0772
_refine_ls_wR_factor_ref 0.0779
_reflns_Friedel_coverage 0.853
_reflns_Friedel_fraction_full 0.955
_reflns_Friedel_fraction_max 0.873
_reflns_number_gt 9233
_reflns_number_total 9458
_reflns_threshold_expression 'I > 2\s(I)'
_cod_data_source_file d2sc00789d2.cif
_cod_data_source_block hpd144
_cod_database_code 1566677
_shelx_shelxl_version_number 2018/3
_chemical_oxdiff_formula 'C H N O S'
_chemical_oxdiff_usercomment VNy138-14
_shelx_space_group_comment
;
The symmetry employed for this shelxl refinement is uniquely defined
by the following loop, which should always be used as a source of
symmetry information in preference to the above space-group names.
They are only intended as comments.
;
_shelx_estimated_absorpt_t_max 0.885
_shelx_estimated_absorpt_t_min 0.776
_reflns_odcompleteness_completeness 100.00
_reflns_odcompleteness_iscentric 1
_reflns_odcompleteness_theta 66.97
_olex2_refinement_description
;
1. Fixed Uiso
 At 1.2 times of:
  All C(H) groups, All C(H,H) groups
 At 1.5 times of:
  All C(H,H,H) groups
2.a Ternary CH refined with riding coordinates:
 C26(H26), C33(H33), C39(H39), C37(H37), C1(H1), C14(H14), C8(H8), C12(H12)
2.b Secondary CH2 refined with riding coordinates:
 C40(H40A,H40B), C31(H31A,H31B), C43(H43A,H43B), C32(H32A,H32B), C28(H28A,
 H28B), C3(H3A,H3B), C15(H15A,H15B), C7(H7A,H7B), C6(H6A,H6B), C18(H18A,H18B)
2.c Aromatic/amide H refined with riding coordinates:
 C35(H35), C41(H41), C36(H36), C10(H10), C11(H11), C16(H16)
2.d X=CH2 refined with riding coordinates:
 C44(H44A,H44B), C42(H42A,H42B), C19(H19A,H19B), C17(H17A,H17B)
2.e Idealised Me refined as rotating group:
 C50(H50A,H50B,H50C), C49(H49A,H49B,H49C), C46(H46A,H46B,H46C), C25(H25A,H25B,
 H25C), C21(H21A,H21B,H21C), C24(H24A,H24B,H24C)
;
_olex2_exptl_crystal_mounting_method 'nylon loop'
_olex2_submission_special_instructions 'No special instructions were received'
_oxdiff_exptl_absorpt_empirical_details
;
Empirical correction (ABSPACK) includes:
- Absorption correction using spherical harmonics
- Frame scaling
;
_oxdiff_exptl_absorpt_empirical_full_max 1.360
_oxdiff_exptl_absorpt_empirical_full_min 0.832

loop_
_space_group_symop_operation_xyz
'x, y, z'
'-x, y+1/2, -z'

loop_
_atom_site_label
_atom_site_type_symbol
_atom_site_fract_x
_atom_site_fract_y
_atom_site_fract_z
_atom_site_U_iso_or_equiv
_atom_site_adp_type
_atom_site_occupancy
_atom_site_site_symmetry_order
_atom_site_calc_flag
_atom_site_refinement_flags_posn
_atom_site_refinement_flags_adp
_atom_site_refinement_flags_occupancy
_atom_site_disorder_assembly
_atom_site_disorder_group
S2 S 0.82246(5) 0.36934(3) 0.24239(4) 0.02183(12) Uani 1 1 d . . . . .
O14 O 1.31761(17) 0.23631(11) 0.24082(14) 0.0341(4) Uani 1 1 d . . . . .
O13 O 1.14131(15) 0.19633(9) 0.31805(12) 0.0238(3) Uani 1 1 d . . . . .
O15 O 1.21432(16) 0.37578(9) 0.51273(13) 0.0269(3) Uani 1 1 d . . . . .
O10 O 0.90231(17) 0.42731(9) 0.27561(14) 0.0305(4) Uani 1 1 d . . . . .
O9 O 0.72210(17) 0.34816(9) 0.31079(13) 0.0278(4) Uani 1 1 d . . . . .
C47 C 1.2250(2) 0.24628(13) 0.29333(17) 0.0253(5) Uani 1 1 d . . . . .
O16 O 1.42840(17) 0.40940(10) 0.50913(17) 0.0365(4) Uani 1 1 d . . . . .
C40 C 0.7436(2) 0.38613(13) 0.10845(18) 0.0251(5) Uani 1 1 d . . . . .
H40A H 0.812436 0.390665 0.056945 0.030 Uiso 1 1 calc R U . . .
H40B H 0.684011 0.348253 0.083766 0.030 Uiso 1 1 calc R U . . .
C30 C 0.8681(2) 0.12065(12) 0.13470(17) 0.0239(5) Uani 1 1 d . . . . .
O11 O 0.89455(17) 0.07146(9) 0.05214(13) 0.0260(3) Uani 1 1 d . . . . .
C35 C 1.0808(2) 0.22079(12) 0.49643(18) 0.0233(5) Uani 1 1 d . . . . .
H35 H 1.040298 0.190630 0.543003 0.028 Uiso 1 1 calc R U . . .
C27 C 0.8744(2) 0.22833(12) 0.21558(17) 0.0207(4) Uani 1 1 d . . . . .
C31 C 0.9155(2) 0.08424(13) 0.24144(18) 0.0249(5) Uani 1 1 d . . . . .
H31A H 0.876476 0.038480 0.240228 0.030 Uiso 1 1 calc R U . . .
H31B H 1.014202 0.079723 0.248136 0.030 Uiso 1 1 calc R U . . .
C34 C 1.0336(2) 0.22619(12) 0.37650(17) 0.0210(4) Uani 1 1 d . . . . .
C50 C 1.2243(3) 0.37369(16) 0.2792(2) 0.0332(6) Uani 1 1 d . . . . .
H50A H 1.188858 0.370474 0.202256 0.050 Uiso 1 1 calc R U . . .
H50B H 1.322291 0.375285 0.284953 0.050 Uiso 1 1 calc R U . . .
H50C H 1.190308 0.414674 0.310880 0.050 Uiso 1 1 calc R U . . .
O12 O 0.82299(17) 0.13861(9) -0.08941(13) 0.0279(4) Uani 1 1 d . . . . .
C26 C 0.9368(2) 0.30030(12) 0.22992(17) 0.0212(4) Uani 1 1 d . . . . .
H26 H 0.992066 0.309625 0.168676 0.025 Uiso 1 1 calc R U . . .
C29 C 0.7228(2) 0.14331(13) 0.13464(18) 0.0252(5) Uani 1 1 d . . . . .
C45 C 0.8739(2) 0.08692(13) -0.05464(18) 0.0248(5) Uani 1 1 d . . . . .
C38 C 1.1800(2) 0.31251(13) 0.34059(19) 0.0252(5) Uani 1 1 d . . . . .
C33 C 0.8986(2) 0.19845(12) 0.33245(17) 0.0221(4) Uani 1 1 d . . . . .
H33 H 0.831709 0.220444 0.375580 0.027 Uiso 1 1 calc R U . . .
C43 C 0.9439(2) 0.18704(12) 0.13083(17) 0.0225(4) Uani 1 1 d . . . . .
H43A H 0.931066 0.207775 0.057474 0.027 Uiso 1 1 calc R U . . .
H43B H 1.040725 0.181313 0.153272 0.027 Uiso 1 1 calc R U . . .
C44 C 0.6156(3) 0.10496(15) 0.1141(2) 0.0332(6) Uani 1 1 d . . . . .
H44A H 0.529165 0.123000 0.120245 0.040 Uiso 1 1 calc R U . . .
H44B H 0.625068 0.059353 0.093077 0.040 Uiso 1 1 calc R U . . .
C41 C 0.6641(3) 0.44969(15) 0.1095(2) 0.0332(6) Uani 1 1 d . . . . .
H41 H 0.710637 0.490908 0.123314 0.040 Uiso 1 1 calc R U . . .
C32 C 0.8740(2) 0.12290(13) 0.33963(18) 0.0241(5) Uani 1 1 d . . . . .
H32A H 0.777628 0.115013 0.345259 0.029 Uiso 1 1 calc R U . . .
H32B H 0.924535 0.105215 0.406823 0.029 Uiso 1 1 calc R U . . .
C39 C 1.0297(2) 0.29928(12) 0.34057(18) 0.0218(4) Uani 1 1 d . . . . .
H39 H 0.991467 0.328186 0.396027 0.026 Uiso 1 1 calc R U . . .
C42 C 0.5340(3) 0.4512(2) 0.0923(3) 0.0519(9) Uani 1 1 d . . . . .
H42A H 0.485194 0.410675 0.078280 0.062 Uiso 1 1 calc R U . . .
H42B H 0.487952 0.492913 0.093797 0.062 Uiso 1 1 calc R U . . .
C49 C 1.2802(4) 0.47213(16) 0.6120(3) 0.0471(7) Uani 1 1 d . . . . .
H49A H 1.220300 0.503473 0.569341 0.071 Uiso 1 1 calc R U . . .
H49B H 1.360256 0.496210 0.643233 0.071 Uiso 1 1 calc R U . . .
H49C H 1.233822 0.452877 0.670875 0.071 Uiso 1 1 calc R U . . .
C28 C 0.7263(2) 0.21683(12) 0.16895(18) 0.0249(5) Uani 1 1 d . . . . .
H28A H 0.664835 0.225205 0.225269 0.030 Uiso 1 1 calc R U . . .
H28B H 0.701213 0.246592 0.105718 0.030 Uiso 1 1 calc R U . . .
C37 C 1.2409(2) 0.31213(13) 0.46240(19) 0.0247(5) Uani 1 1 d . . . . .
H37 H 1.339856 0.305142 0.465871 0.030 Uiso 1 1 calc R U . . .
C36 C 1.1816(2) 0.26032(13) 0.53335(19) 0.0270(5) Uani 1 1 d . . . . .
H36 H 1.218029 0.255971 0.607262 0.032 Uiso 1 1 calc R U . . .
C46 C 0.9221(3) 0.03110(14) -0.1228(2) 0.0348(6) Uani 1 1 d . . . . .
H46A H 0.861716 -0.007545 -0.121407 0.052 Uiso 1 1 calc R U . . .
H46B H 1.012601 0.017743 -0.093279 0.052 Uiso 1 1 calc R U . . .
H46C H 0.923447 0.046685 -0.198062 0.052 Uiso 1 1 calc R U . . .
S1 S 0.46622(5) 0.25322(3) 0.84369(4) 0.02188(12) Uani 1 1 d . . . . .
O3 O 1.03589(15) 0.37361(9) 0.81141(12) 0.0247(3) Uani 1 1 d . . . . .
O2 O 0.50701(16) 0.27615(10) 0.95324(12) 0.0279(4) Uani 1 1 d . . . . .
O5 O 0.77832(15) 0.20903(8) 0.58897(12) 0.0230(3) Uani 1 1 d . . . . .
O7 O 0.39802(17) 0.10170(9) 0.53876(15) 0.0313(4) Uani 1 1 d . . . . .
C10 C 0.5834(2) 0.23598(13) 0.46703(18) 0.0258(5) Uani 1 1 d . . . . .
H10 H 0.579876 0.271972 0.416107 0.031 Uiso 1 1 calc R U . . .
O1 O 0.37850(15) 0.29561(9) 0.77294(13) 0.0264(4) Uani 1 1 d . . . . .
C9 C 0.6478(2) 0.24481(12) 0.58264(17) 0.0219(5) Uani 1 1 d . . . . .
C1 C 0.6117(2) 0.23549(12) 0.77589(17) 0.0207(4) Uani 1 1 d . . . . .
H1 H 0.670868 0.203181 0.820525 0.025 Uiso 1 1 calc R U . . .
O4 O 1.00886(16) 0.34888(9) 0.98698(13) 0.0284(4) Uani 1 1 d . . . . .
O8 O 0.3740(2) 0.04208(12) 0.38283(19) 0.0498(5) Uani 1 1 d . . . . .
C3 C 0.6670(2) 0.36784(13) 0.81730(17) 0.0230(4) Uani 1 1 d . . . . .
H3A H 0.590757 0.392993 0.779390 0.028 Uiso 1 1 calc R U . . .
H3B H 0.647993 0.358579 0.893079 0.028 Uiso 1 1 calc R U . . .
C13 C 0.6102(2) 0.13313(12) 0.63205(18) 0.0234(5) Uani 1 1 d . . . . .
C14 C 0.5695(2) 0.20463(12) 0.66144(17) 0.0217(4) Uani 1 1 d . . . . .
H14 H 0.471155 0.210915 0.641787 0.026 Uiso 1 1 calc R U . . .
C2 C 0.6918(2) 0.30150(12) 0.75631(17) 0.0201(4) Uani 1 1 d . . . . .
C15 C 0.3859(2) 0.17360(14) 0.8563(2) 0.0297(5) Uani 1 1 d . . . . .
H15A H 0.359548 0.154375 0.783139 0.036 Uiso 1 1 calc R U . . .
H15B H 0.448100 0.141825 0.897434 0.036 Uiso 1 1 calc R U . . .
C8 C 0.6626(2) 0.31389(12) 0.63211(17) 0.0219(5) Uani 1 1 d . . . . .
H8 H 0.570833 0.333958 0.622096 0.026 Uiso 1 1 calc R U . . .
C5 C 0.8968(2) 0.36057(12) 0.77012(17) 0.0227(5) Uani 1 1 d . . . . .
C7 C 0.7544(2) 0.36675(13) 0.58780(18) 0.0250(5) Uani 1 1 d . . . . .
H7A H 0.713383 0.411697 0.593919 0.030 Uiso 1 1 calc R U . . .
H7B H 0.759773 0.357775 0.509382 0.030 Uiso 1 1 calc R U . . .
C25 C 0.5959(2) 0.07519(13) 0.7107(2) 0.0288(5) Uani 1 1 d . . . . .
H25A H 0.642375 0.086400 0.782217 0.043 Uiso 1 1 calc R U . . .
H25B H 0.635157 0.034399 0.682665 0.043 Uiso 1 1 calc R U . . .
H25C H 0.500812 0.067440 0.717745 0.043 Uiso 1 1 calc R U . . .
C20 C 1.0772(2) 0.36833(13) 0.91828(18) 0.0241(5) Uani 1 1 d . . . . .
C6 C 0.8972(2) 0.36843(13) 0.64642(17) 0.0244(4) Uani 1 1 d . . . . .
H6A H 0.950503 0.331641 0.618269 0.029 Uiso 1 1 calc R U . . .
H6B H 0.940236 0.411646 0.630582 0.029 Uiso 1 1 calc R U . . .
C18 C 0.8429(2) 0.29068(12) 0.79213(17) 0.0208(4) Uani 1 1 d . . . . .
H18A H 0.859343 0.278460 0.870223 0.025 Uiso 1 1 calc R U . . .
H18B H 0.881841 0.255843 0.747485 0.025 Uiso 1 1 calc R U . . .
C21 C 1.2196(2) 0.39085(15) 0.9404(2) 0.0311(5) Uani 1 1 d . . . . .
H21A H 1.270532 0.375333 0.881569 0.047 Uiso 1 1 calc R U . . .
H21B H 1.258764 0.371864 1.009912 0.047 Uiso 1 1 calc R U . . .
H21C H 1.222843 0.440079 0.944334 0.047 Uiso 1 1 calc R U . . .
C23 C 0.3295(3) 0.06015(14) 0.4649(3) 0.0387(7) Uani 1 1 d . . . . .
C24 C 0.1979(3) 0.04050(17) 0.5016(3) 0.0507(8) Uani 1 1 d . . . . .
H24A H 0.211045 0.003211 0.553613 0.076 Uiso 1 1 calc R U . . .
H24B H 0.137045 0.026345 0.438423 0.076 Uiso 1 1 calc R U . . .
H24C H 0.159349 0.079034 0.536799 0.076 Uiso 1 1 calc R U . . .
C19 C 0.8192(3) 0.46954(14) 0.8497(2) 0.0295(5) Uani 1 1 d . . . . .
H19A H 0.750399 0.494506 0.878688 0.035 Uiso 1 1 calc R U . . .
H19B H 0.904374 0.489442 0.845092 0.035 Uiso 1 1 calc R U . . .
O6 O 0.84493(16) 0.10262(10) 0.61522(13) 0.0289(4) Uani 1 1 d . . . . .
C12 C 0.5339(2) 0.11790(14) 0.51813(19) 0.0284(5) Uani 1 1 d . . . . .
H12 H 0.575167 0.077819 0.485733 0.034 Uiso 1 1 calc R U . . .
C11 C 0.5318(2) 0.17584(14) 0.43918(19) 0.0287(5) Uani 1 1 d . . . . .
H11 H 0.491990 0.169266 0.366621 0.034 Uiso 1 1 calc R U . . .
C22 C 0.7575(2) 0.14354(13) 0.61240(17) 0.0238(5) Uani 1 1 d . . . . .
C16 C 0.2647(3) 0.18414(16) 0.9153(2) 0.0381(6) Uani 1 1 d . . . . .
H16 H 0.277021 0.191887 0.991717 0.046 Uiso 1 1 calc R U . . .
C17 C 0.1425(3) 0.1832(2) 0.8667(3) 0.0541(9) Uani 1 1 d . . . . .
H17A H 0.127503 0.175571 0.790340 0.065 Uiso 1 1 calc R U . . .
H17B H 0.068746 0.190186 0.907802 0.065 Uiso 1 1 calc R U . . .
C4 C 0.7963(2) 0.40708(12) 0.81583(17) 0.0225(5) Uani 1 1 d . . . . .
C48 C 1.3199(2) 0.41705(14) 0.5397(2) 0.0287(5) Uani 1 1 d . . . . .

loop_
_atom_site_aniso_label
_atom_site_aniso_U_11
_atom_site_aniso_U_22
_atom_site_aniso_U_33
_atom_site_aniso_U_23
_atom_site_aniso_U_13
_atom_site_aniso_U_12
S2 0.0260(2) 0.0213(3) 0.0175(2) -0.0005(2) -0.00123(18) 0.0036(2)
O14 0.0294(8) 0.0446(12) 0.0289(9) -0.0008(8) 0.0062(7) 0.0027(8)
O13 0.0244(7) 0.0255(9) 0.0211(7) -0.0015(6) 0.0010(6) 0.0041(6)
O15 0.0249(7) 0.0252(9) 0.0300(8) -0.0036(7) 0.0008(6) 0.0023(7)
O10 0.0344(9) 0.0232(9) 0.0318(9) -0.0037(7) -0.0072(7) 0.0028(7)
O9 0.0337(8) 0.0294(10) 0.0207(8) 0.0006(7) 0.0054(6) 0.0059(7)
C47 0.0234(10) 0.0336(14) 0.0180(10) 0.0014(9) -0.0026(8) 0.0018(10)
O16 0.0282(8) 0.0344(11) 0.0461(11) -0.0010(9) -0.0003(8) -0.0022(8)
C40 0.0287(11) 0.0272(14) 0.0190(10) 0.0010(9) 0.0012(8) 0.0044(9)
C30 0.0312(11) 0.0220(12) 0.0183(10) -0.0024(9) 0.0012(8) 0.0008(9)
O11 0.0371(9) 0.0213(9) 0.0187(7) -0.0020(6) -0.0008(6) 0.0035(7)
C35 0.0257(10) 0.0254(13) 0.0184(10) 0.0020(9) 0.0004(8) 0.0055(9)
C27 0.0234(10) 0.0204(11) 0.0179(10) -0.0011(8) 0.0004(8) 0.0018(8)
C31 0.0328(11) 0.0211(12) 0.0205(11) 0.0004(9) 0.0013(9) 0.0009(9)
C34 0.0231(10) 0.0210(12) 0.0188(10) -0.0004(8) 0.0009(8) 0.0038(8)
C50 0.0322(12) 0.0358(15) 0.0305(12) 0.0080(11) -0.0022(10) -0.0064(11)
O12 0.0351(8) 0.0242(9) 0.0227(8) -0.0009(7) -0.0043(7) 0.0033(7)
C26 0.0227(10) 0.0215(12) 0.0183(10) 0.0007(8) -0.0025(8) 0.0015(8)
C29 0.0302(11) 0.0252(13) 0.0196(10) 0.0001(9) -0.0005(9) 0.0012(10)
C45 0.0278(11) 0.0251(13) 0.0206(10) -0.0009(9) -0.0017(9) -0.0012(9)
C38 0.0236(10) 0.0283(13) 0.0229(11) 0.0019(9) -0.0014(8) -0.0003(9)
C33 0.0244(10) 0.0227(12) 0.0188(10) -0.0002(9) 0.0006(8) 0.0014(9)
C43 0.0282(10) 0.0224(12) 0.0164(10) -0.0006(8) 0.0003(8) 0.0025(9)
C44 0.0340(12) 0.0292(15) 0.0358(13) -0.0060(11) 0.0007(10) -0.0036(11)
C41 0.0418(13) 0.0322(15) 0.0241(12) 0.0000(10) -0.0040(10) 0.0106(11)
C32 0.0300(11) 0.0222(12) 0.0197(10) 0.0017(9) 0.0007(8) -0.0001(9)
C39 0.0250(10) 0.0220(12) 0.0174(10) 0.0005(8) -0.0025(8) 0.0010(9)
C42 0.0451(16) 0.059(2) 0.0486(18) -0.0133(16) -0.0106(14) 0.0252(15)
C49 0.0649(19) 0.0294(17) 0.0496(17) -0.0103(13) 0.0186(15) -0.0043(14)
C28 0.0262(11) 0.0259(13) 0.0216(10) -0.0021(9) -0.0023(8) 0.0011(9)
C37 0.0239(10) 0.0238(13) 0.0253(11) -0.0028(9) -0.0028(8) 0.0024(9)
C36 0.0310(11) 0.0266(13) 0.0220(11) 0.0004(9) -0.0035(9) 0.0058(10)
C46 0.0523(15) 0.0283(14) 0.0232(12) -0.0028(10) 0.0007(11) 0.0085(12)
S1 0.0203(2) 0.0267(3) 0.0187(2) -0.0017(2) 0.00180(18) -0.0004(2)
O3 0.0213(7) 0.0307(9) 0.0220(7) -0.0004(7) 0.0015(6) -0.0039(7)
O2 0.0295(8) 0.0364(10) 0.0180(7) -0.0024(7) 0.0029(6) -0.0032(7)
O5 0.0222(7) 0.0262(9) 0.0205(7) -0.0013(6) 0.0013(6) 0.0030(6)
O7 0.0283(8) 0.0259(10) 0.0376(10) -0.0073(7) -0.0067(7) -0.0015(7)
C10 0.0261(10) 0.0319(14) 0.0193(10) -0.0020(9) 0.0013(8) 0.0045(9)
O1 0.0229(7) 0.0314(10) 0.0247(8) -0.0021(7) 0.0006(6) 0.0052(7)
C9 0.0209(9) 0.0257(13) 0.0188(10) 0.0001(9) 0.0012(8) 0.0031(9)
C1 0.0196(9) 0.0228(12) 0.0192(10) 0.0001(8) 0.0001(8) 0.0005(8)
O4 0.0270(8) 0.0359(10) 0.0220(8) 0.0011(7) 0.0018(6) -0.0022(7)
O8 0.0598(13) 0.0392(13) 0.0459(12) -0.0126(10) -0.0168(10) -0.0004(10)
C3 0.0233(10) 0.0252(12) 0.0203(10) -0.0028(9) 0.0016(8) -0.0011(9)
C13 0.0233(10) 0.0237(13) 0.0224(11) -0.0037(9) -0.0016(8) 0.0023(9)
C14 0.0218(9) 0.0239(12) 0.0190(10) -0.0013(9) 0.0004(8) 0.0010(9)
C2 0.0199(9) 0.0223(12) 0.0178(10) 0.0000(8) 0.0006(8) -0.0001(8)
C15 0.0258(11) 0.0318(14) 0.0317(12) -0.0010(10) 0.0045(9) -0.0045(10)
C8 0.0234(10) 0.0245(13) 0.0174(10) 0.0012(8) 0.0001(8) 0.0032(9)
C5 0.0205(10) 0.0260(13) 0.0207(10) 0.0006(9) -0.0015(8) -0.0010(9)
C7 0.0298(11) 0.0259(12) 0.0192(10) 0.0026(9) 0.0018(8) 0.0003(10)
C25 0.0307(11) 0.0261(13) 0.0289(12) -0.0015(10) -0.0001(9) -0.0013(10)
C20 0.0246(10) 0.0248(12) 0.0224(10) -0.0027(9) 0.0001(8) 0.0014(9)
C6 0.0264(10) 0.0269(12) 0.0201(10) 0.0015(9) 0.0030(8) -0.0024(10)
C18 0.0212(10) 0.0231(12) 0.0175(9) 0.0007(9) -0.0010(7) -0.0001(8)
C21 0.0246(11) 0.0380(15) 0.0303(12) -0.0065(10) 0.0015(9) -0.0036(10)
C23 0.0409(14) 0.0217(14) 0.0485(17) -0.0055(12) -0.0189(12) 0.0027(11)
C24 0.0349(14) 0.0314(17) 0.081(2) -0.0079(15) -0.0165(14) -0.0023(12)
C19 0.0310(11) 0.0289(14) 0.0287(12) 0.0003(10) 0.0035(9) -0.0034(10)
O6 0.0286(8) 0.0328(10) 0.0253(8) 0.0009(7) 0.0025(6) 0.0099(7)
C12 0.0276(11) 0.0301(14) 0.0260(12) -0.0080(10) -0.0045(9) 0.0038(10)
C11 0.0292(11) 0.0346(15) 0.0210(11) -0.0069(10) -0.0041(9) 0.0058(10)
C22 0.0271(11) 0.0279(13) 0.0160(10) -0.0010(9) -0.0001(8) 0.0010(9)
C16 0.0371(13) 0.0379(16) 0.0417(15) 0.0018(12) 0.0159(11) -0.0067(12)
C17 0.0330(14) 0.058(2) 0.073(2) 0.0100(18) 0.0177(15) -0.0018(14)
C4 0.0269(10) 0.0241(13) 0.0160(10) 0.0018(8) 0.0002(8) -0.0002(9)
C48 0.0331(12) 0.0239(13) 0.0282(12) 0.0016(10) -0.0010(9) 0.0001(10)

loop_
_atom_type_symbol
_atom_type_description
_atom_type_scat_dispersion_real
_atom_type_scat_dispersion_imag
_atom_type_scat_source
C C 0.0181 0.0091 'International Tables Vol C Tables 4.2.6.8 and 6.1.1.4'
H H 0.0000 0.0000 'International Tables Vol C Tables 4.2.6.8 and 6.1.1.4'
O O 0.0492 0.0322 'International Tables Vol C Tables 4.2.6.8 and 6.1.1.4'
S S 0.3331 0.5567 'International Tables Vol C Tables 4.2.6.8 and 6.1.1.4'

loop_
_exptl_crystal_face_index_h
_exptl_crystal_face_index_k
_exptl_crystal_face_index_l
_exptl_crystal_face_perp_dist
0 13 0 0.0674
3 -2 -7 0.0652
-3 1 7 0.0570
0 12 3 0.0852
6 -1 3 0.0525
1 -12 -2 0.0561
-6 0 -3 0.0206

loop_
_geom_angle_atom_site_label_1
_geom_angle_atom_site_label_2
_geom_angle_atom_site_label_3
_geom_angle
_geom_angle_site_symmetry_1
_geom_angle_site_symmetry_3
_geom_angle_publ_flag
O10 S2 O9 118.04(11) . . ?
O10 S2 C40 107.09(11) . . ?
O10 S2 C26 106.97(10) . . ?
O9 S2 C40 108.98(11) . . ?
O9 S2 C26 108.50(10) . . ?
C40 S2 C26 106.72(10) . . ?
C47 O13 C34 108.46(17) . . ?
C48 O15 C37 117.39(18) . . ?
O14 C47 O13 122.2(2) . . ?
O14 C47 C38 128.5(2) . . ?
O13 C47 C38 109.29(18) . . ?
S2 C40 H40A 109.7 . . ?
S2 C40 H40B 109.7 . . ?
H40A C40 H40B 108.2 . . ?
C41 C40 S2 109.62(16) . . ?
C41 C40 H40A 109.7 . . ?
C41 C40 H40B 109.7 . . ?
O11 C30 C31 102.72(18) . . ?
O11 C30 C29 116.19(18) . . ?
O11 C30 C43 115.53(18) . . ?
C29 C30 C31 110.55(18) . . ?
C43 C30 C31 108.86(18) . . ?
C43 C30 C29 102.98(19) . . ?
C45 O11 C30 120.64(19) . . ?
C34 C35 H35 121.8 . . ?
C36 C35 H35 121.8 . . ?
C36 C35 C34 116.5(2) . . ?
C33 C27 C26 102.85(17) . . ?
C33 C27 C28 109.75(18) . . ?
C43 C27 C26 110.94(17) . . ?
C43 C27 C33 112.63(18) . . ?
C43 C27 C28 98.83(17) . . ?
C28 C27 C26 122.18(19) . . ?
C30 C31 H31A 109.5 . . ?
C30 C31 H31B 109.5 . . ?
H31A C31 H31B 108.1 . . ?
C32 C31 C30 110.9(2) . . ?
C32 C31 H31A 109.5 . . ?
C32 C31 H31B 109.5 . . ?
O13 C34 C35 106.05(16) . . ?
O13 C34 C33 110.60(17) . . ?
O13 C34 C39 103.79(17) . . ?
C35 C34 C33 120.33(19) . . ?
C35 C34 C39 110.48(19) . . ?
C33 C34 C39 104.46(18) . . ?
H50A C50 H50B 109.5 . . ?
H50A C50 H50C 109.5 . . ?
H50B C50 H50C 109.5 . . ?
C38 C50 H50A 109.5 . . ?
C38 C50 H50B 109.5 . . ?
C38 C50 H50C 109.5 . . ?
S2 C26 H26 109.4 . . ?
C27 C26 S2 116.98(14) . . ?
C27 C26 H26 109.4 . . ?
C27 C26 C39 106.33(18) . . ?
C39 C26 S2 105.17(15) . . ?
C39 C26 H26 109.4 . . ?
C44 C29 C30 126.1(2) . . ?
C44 C29 C28 127.0(2) . . ?
C28 C29 C30 106.78(19) . . ?
O11 C45 C46 110.6(2) . . ?
O12 C45 O11 123.9(2) . . ?
O12 C45 C46 125.4(2) . . ?
C47 C38 C39 100.53(19) . . ?
C47 C38 C37 105.11(19) . . ?
C50 C38 C47 112.6(2) . . ?
C50 C38 C39 118.4(2) . . ?
C50 C38 C37 112.1(2) . . ?
C39 C38 C37 106.69(18) . . ?
C27 C33 H33 106.1 . . ?
C34 C33 C27 103.99(18) . . ?
C34 C33 H33 106.1 . . ?
C34 C33 C32 118.9(2) . . ?
C32 C33 C27 114.78(19) . . ?
C32 C33 H33 106.1 . . ?
C30 C43 C27 100.13(17) . . ?
C30 C43 H43A 111.7 . . ?
C30 C43 H43B 111.7 . . ?
C27 C43 H43A 111.7 . . ?
C27 C43 H43B 111.7 . . ?
H43A C43 H43B 109.5 . . ?
C29 C44 H44A 120.0 . . ?
C29 C44 H44B 120.0 . . ?
H44A C44 H44B 120.0 . . ?
C40 C41 H41 118.4 . . ?
C42 C41 C40 123.1(3) . . ?
C42 C41 H41 118.4 . . ?
C31 C32 H32A 109.0 . . ?
C31 C32 H32B 109.0 . . ?
C33 C32 C31 112.92(19) . . ?
C33 C32 H32A 109.0 . . ?
C33 C32 H32B 109.0 . . ?
H32A C32 H32B 107.8 . . ?
C34 C39 C26 105.09(18) . . ?
C34 C39 C38 99.75(18) . . ?
C34 C39 H39 110.5 . . ?
C26 C39 H39 110.5 . . ?
C38 C39 C26 119.64(19) . . ?
C38 C39 H39 110.5 . . ?
C41 C42 H42A 120.0 . . ?
C41 C42 H42B 120.0 . . ?
H42A C42 H42B 120.0 . . ?
H49A C49 H49B 109.5 . . ?
H49A C49 H49C 109.5 . . ?
H49B C49 H49C 109.5 . . ?
C48 C49 H49A 109.5 . . ?
C48 C49 H49B 109.5 . . ?
C48 C49 H49C 109.5 . . ?
C27 C28 H28A 111.0 . . ?
C27 C28 H28B 111.0 . . ?
C29 C28 C27 103.74(18) . . ?
C29 C28 H28A 111.0 . . ?
C29 C28 H28B 111.0 . . ?
H28A C28 H28B 109.0 . . ?
O15 C37 C38 109.69(19) . . ?
O15 C37 H37 109.3 . . ?
O15 C37 C36 104.22(18) . . ?
C38 C37 H37 109.3 . . ?
C36 C37 C38 114.86(19) . . ?
C36 C37 H37 109.3 . . ?
C35 C36 C37 122.6(2) . . ?
C35 C36 H36 118.7 . . ?
C37 C36 H36 118.7 . . ?
C45 C46 H46A 109.5 . . ?
C45 C46 H46B 109.5 . . ?
C45 C46 H46C 109.5 . . ?
H46A C46 H46B 109.5 . . ?
H46A C46 H46C 109.5 . . ?
H46B C46 H46C 109.5 . . ?
O2 S1 O1 118.46(11) . . ?
O2 S1 C1 109.41(10) . . ?
O2 S1 C15 106.53(11) . . ?
O1 S1 C1 107.99(10) . . ?
O1 S1 C15 108.41(11) . . ?
C15 S1 C1 105.27(11) . . ?
C20 O3 C5 120.97(17) . . ?
C22 O5 C9 108.41(17) . . ?
C23 O7 C12 115.9(2) . . ?
C9 C10 H10 121.2 . . ?
C11 C10 H10 121.2 . . ?
C11 C10 C9 117.6(2) . . ?
O5 C9 C10 106.40(17) . . ?
O5 C9 C14 103.01(17) . . ?
O5 C9 C8 111.47(17) . . ?
C10 C9 C14 109.79(18) . . ?
C8 C9 C10 120.2(2) . . ?
C8 C9 C14 104.70(17) . . ?
S1 C1 H1 109.7 . . ?
C14 C1 S1 109.96(14) . . ?
C14 C1 H1 109.7 . . ?
C14 C1 C2 106.59(17) . . ?
C2 C1 S1 111.29(15) . . ?
C2 C1 H1 109.7 . . ?
H3A C3 H3B 108.9 . . ?
C2 C3 H3A 110.9 . . ?
C2 C3 H3B 110.9 . . ?
C4 C3 H3A 110.9 . . ?
C4 C3 H3B 110.9 . . ?
C4 C3 C2 104.48(17) . . ?
C14 C13 C12 105.95(18) . . ?
C14 C13 C22 101.39(19) . . ?
C25 C13 C14 120.38(19) . . ?
C25 C13 C12 110.9(2) . . ?
C25 C13 C22 111.01(19) . . ?
C22 C13 C12 105.97(18) . . ?
C9 C14 C1 105.02(18) . . ?
C9 C14 H14 109.9 . . ?
C1 C14 H14 109.9 . . ?
C13 C14 C9 99.53(17) . . ?
C13 C14 C1 121.68(19) . . ?
C13 C14 H14 109.9 . . ?
C3 C2 C1 121.65(17) . . ?
C3 C2 C18 100.48(17) . . ?
C8 C2 C1 103.72(17) . . ?
C8 C2 C3 108.71(18) . . ?
C8 C2 C18 112.52(17) . . ?
C18 C2 C1 110.01(18) . . ?
S1 C15 H15A 110.0 . . ?
S1 C15 H15B 110.0 . . ?
H15A C15 H15B 108.4 . . ?
C16 C15 S1 108.4(2) . . ?
C16 C15 H15A 110.0 . . ?
C16 C15 H15B 110.0 . . ?
C9 C8 C2 104.87(18) . . ?
C9 C8 H8 105.3 . . ?
C9 C8 C7 121.21(18) . . ?
C2 C8 H8 105.3 . . ?
C7 C8 C2 113.66(18) . . ?
C7 C8 H8 105.3 . . ?
O3 C5 C6 103.11(17) . . ?
O3 C5 C18 116.37(18) . . ?
O3 C5 C4 114.29(19) . . ?
C18 C5 C6 107.91(18) . . ?
C4 C5 C6 112.18(19) . . ?
C4 C5 C18 103.09(17) . . ?
C8 C7 H7A 108.7 . . ?
C8 C7 H7B 108.7 . . ?
C8 C7 C6 114.41(19) . . ?
H7A C7 H7B 107.6 . . ?
C6 C7 H7A 108.7 . . ?
C6 C7 H7B 108.7 . . ?
C13 C25 H25A 109.5 . . ?
C13 C25 H25B 109.5 . . ?
C13 C25 H25C 109.5 . . ?
H25A C25 H25B 109.5 . . ?
H25A C25 H25C 109.5 . . ?
H25B C25 H25C 109.5 . . ?
O3 C20 C21 110.32(19) . . ?
O4 C20 O3 124.9(2) . . ?
O4 C20 C21 124.7(2) . . ?
C5 C6 C7 111.47(17) . . ?
C5 C6 H6A 109.3 . . ?
C5 C6 H6B 109.3 . . ?
C7 C6 H6A 109.3 . . ?
C7 C6 H6B 109.3 . . ?
H6A C6 H6B 108.0 . . ?
C2 C18 H18A 111.7 . . ?
C2 C18 H18B 111.7 . . ?
C5 C18 C2 100.25(17) . . ?
C5 C18 H18A 111.7 . . ?
C5 C18 H18B 111.7 . . ?
H18A C18 H18B 109.5 . . ?
C20 C21 H21A 109.5 . . ?
C20 C21 H21B 109.5 . . ?
C20 C21 H21C 109.5 . . ?
H21A C21 H21B 109.5 . . ?
H21A C21 H21C 109.5 . . ?
H21B C21 H21C 109.5 . . ?
O7 C23 C24 111.0(3) . . ?
O8 C23 O7 122.5(3) . . ?
O8 C23 C24 126.5(3) . . ?
C23 C24 H24A 109.5 . . ?
C23 C24 H24B 109.5 . . ?
C23 C24 H24C 109.5 . . ?
H24A C24 H24B 109.5 . . ?
H24A C24 H24C 109.5 . . ?
H24B C24 H24C 109.5 . . ?
H19A C19 H19B 120.0 . . ?
C4 C19 H19A 120.0 . . ?
C4 C19 H19B 120.0 . . ?
O7 C12 C13 105.59(19) . . ?
O7 C12 H12 109.2 . . ?
O7 C12 C11 109.39(19) . . ?
C13 C12 H12 109.2 . . ?
C11 C12 C13 114.0(2) . . ?
C11 C12 H12 109.2 . . ?
C10 C11 C12 122.7(2) . . ?
C10 C11 H11 118.7 . . ?
C12 C11 H11 118.7 . . ?
O5 C22 C13 109.61(19) . . ?
O6 C22 O5 122.1(2) . . ?
O6 C22 C13 128.3(2) . . ?
C15 C16 H16 118.4 . . ?
C17 C16 C15 123.2(3) . . ?
C17 C16 H16 118.4 . . ?
C16 C17 H17A 120.0 . . ?
C16 C17 H17B 120.0 . . ?
H17A C17 H17B 120.0 . . ?
C3 C4 C5 107.1(2) . . ?
C19 C4 C3 126.8(2) . . ?
C19 C4 C5 126.0(2) . . ?
O15 C48 C49 109.9(2) . . ?
O16 C48 O15 124.1(2) . . ?
O16 C48 C49 126.1(3) . . ?

loop_
_geom_bond_atom_site_label_1
_geom_bond_atom_site_label_2
_geom_bond_distance
_geom_bond_site_symmetry_2
_geom_bond_publ_flag
S2 O10 1.4388(19) . ?
S2 O9 1.4427(18) . ?
S2 C40 1.787(2) . ?
S2 C26 1.806(2) . ?
O14 C47 1.204(3) . ?
O13 C47 1.356(3) . ?
O13 C34 1.485(3) . ?
O15 C37 1.446(3) . ?
O15 C48 1.355(3) . ?
C47 C38 1.527(4) . ?
O16 C48 1.199(3) . ?
C40 H40A 0.9900 . ?
C40 H40B 0.9900 . ?
C40 C41 1.496(4) . ?
C30 O11 1.455(3) . ?
C30 C31 1.534(3) . ?
C30 C29 1.528(3) . ?
C30 C43 1.526(3) . ?
O11 C45 1.347(3) . ?
C35 H35 0.9500 . ?
C35 C34 1.509(3) . ?
C35 C36 1.324(3) . ?
C27 C26 1.564(3) . ?
C27 C33 1.554(3) . ?
C27 C43 1.550(3) . ?
C27 C28 1.556(3) . ?
C31 H31A 0.9900 . ?
C31 H31B 0.9900 . ?
C31 C32 1.528(3) . ?
C34 C33 1.511(3) . ?
C34 C39 1.518(3) . ?
C50 H50A 0.9800 . ?
C50 H50B 0.9800 . ?
C50 H50C 0.9800 . ?
C50 C38 1.523(4) . ?
O12 C45 1.206(3) . ?
C26 H26 1.0000 . ?
C26 C39 1.571(3) . ?
C29 C44 1.322(4) . ?
C29 C28 1.520(3) . ?
C45 C46 1.502(3) . ?
C38 C39 1.532(3) . ?
C38 C37 1.562(3) . ?
C33 H33 1.0000 . ?
C33 C32 1.526(3) . ?
C43 H43A 0.9900 . ?
C43 H43B 0.9900 . ?
C44 H44A 0.9500 . ?
C44 H44B 0.9500 . ?
C41 H41 0.9500 . ?
C41 C42 1.302(4) . ?
C32 H32A 0.9900 . ?
C32 H32B 0.9900 . ?
C39 H39 1.0000 . ?
C42 H42A 0.9500 . ?
C42 H42B 0.9500 . ?
C49 H49A 0.9800 . ?
C49 H49B 0.9800 . ?
C49 H49C 0.9800 . ?
C49 C48 1.492(4) . ?
C28 H28A 0.9900 . ?
C28 H28B 0.9900 . ?
C37 H37 1.0000 . ?
C37 C36 1.513(3) . ?
C36 H36 0.9500 . ?
C46 H46A 0.9800 . ?
C46 H46B 0.9800 . ?
C46 H46C 0.9800 . ?
S1 O2 1.4438(16) . ?
S1 O1 1.4448(17) . ?
S1 C1 1.793(2) . ?
S1 C15 1.790(3) . ?
O3 C5 1.460(2) . ?
O3 C20 1.344(3) . ?
O5 C9 1.487(3) . ?
O5 C22 1.354(3) . ?
O7 C23 1.362(3) . ?
O7 C12 1.451(3) . ?
C10 H10 0.9500 . ?
C10 C9 1.513(3) . ?
C10 C11 1.334(4) . ?
C9 C14 1.536(3) . ?
C9 C8 1.503(3) . ?
C1 H1 1.0000 . ?
C1 C14 1.556(3) . ?
C1 C2 1.571(3) . ?
O4 C20 1.208(3) . ?
O8 C23 1.202(4) . ?
C3 H3A 0.9900 . ?
C3 H3B 0.9900 . ?
C3 C2 1.551(3) . ?
C3 C4 1.517(3) . ?
C13 C14 1.533(3) . ?
C13 C25 1.522(3) . ?
C13 C12 1.558(3) . ?
C13 C22 1.538(3) . ?
C14 H14 1.0000 . ?
C2 C8 1.548(3) . ?
C2 C18 1.551(3) . ?
C15 H15A 0.9900 . ?
C15 H15B 0.9900 . ?
C15 C16 1.497(3) . ?
C8 H8 1.0000 . ?
C8 C7 1.536(3) . ?
C5 C6 1.533(3) . ?
C5 C18 1.525(3) . ?
C5 C4 1.520(3) . ?
C7 H7A 0.9900 . ?
C7 H7B 0.9900 . ?
C7 C6 1.538(3) . ?
C25 H25A 0.9800 . ?
C25 H25B 0.9800 . ?
C25 H25C 0.9800 . ?
C20 C21 1.497(3) . ?
C6 H6A 0.9900 . ?
C6 H6B 0.9900 . ?
C18 H18A 0.9900 . ?
C18 H18B 0.9900 . ?
C21 H21A 0.9800 . ?
C21 H21B 0.9800 . ?
C21 H21C 0.9800 . ?
C23 C24 1.493(5) . ?
C24 H24A 0.9800 . ?
C24 H24B 0.9800 . ?
C24 H24C 0.9800 . ?
C19 H19A 0.9500 . ?
C19 H19B 0.9500 . ?
C19 C4 1.322(4) . ?
O6 C22 1.195(3) . ?
C12 H12 1.0000 . ?
C12 C11 1.506(4) . ?
C11 H11 0.9500 . ?
C16 H16 0.9500 . ?
C16 C17 1.309(4) . ?
C17 H17A 0.9500 . ?
C17 H17B 0.9500 . ?

loop_
_geom_torsion_atom_site_label_1
_geom_torsion_atom_site_label_2
_geom_torsion_atom_site_label_3
_geom_torsion_atom_site_label_4
_geom_torsion
_geom_torsion_site_symmetry_1
_geom_torsion_site_symmetry_2
_geom_torsion_site_symmetry_3
_geom_torsion_site_symmetry_4
_geom_torsion_publ_flag
S2 C40 C41 C42 -113.3(3) . . . . ?
S2 C26 C39 C34 132.62(16) . . . . ?
S2 C26 C39 C38 -116.6(2) . . . . ?
O14 C47 C38 C50 24.2(3) . . . . ?
O14 C47 C38 C39 151.3(2) . . . . ?
O14 C47 C38 C37 -98.1(3) . . . . ?
O13 C47 C38 C50 -154.96(18) . . . . ?
O13 C47 C38 C39 -27.9(2) . . . . ?
O13 C47 C38 C37 82.7(2) . . . . ?
O13 C34 C33 C27 -68.6(2) . . . . ?
O13 C34 C33 C32 60.5(2) . . . . ?
O13 C34 C39 C26 85.06(19) . . . . ?
O13 C34 C39 C38 -39.4(2) . . . . ?
O15 C37 C36 C35 116.6(2) . . . . ?
O10 S2 C40 C41 -56.7(2) . . . . ?
O10 S2 C26 C27 169.05(15) . . . . ?
O10 S2 C26 C39 51.34(17) . . . . ?
O9 S2 C40 C41 72.1(2) . . . . ?
O9 S2 C26 C27 40.71(18) . . . . ?
O9 S2 C26 C39 -77.00(16) . . . . ?
C47 O13 C34 C35 -92.9(2) . . . . ?
C47 O13 C34 C33 135.09(19) . . . . ?
C47 O13 C34 C39 23.6(2) . . . . ?
C47 C38 C39 C34 39.8(2) . . . . ?
C47 C38 C39 C26 -73.8(2) . . . . ?
C47 C38 C37 O15 174.85(17) . . . . ?
C47 C38 C37 C36 -68.2(2) . . . . ?
C40 S2 C26 C27 -76.58(18) . . . . ?
C40 S2 C26 C39 165.71(15) . . . . ?
C30 O11 C45 O12 -6.5(3) . . . . ?
C30 O11 C45 C46 173.9(2) . . . . ?
C30 C31 C32 C33 -44.4(3) . . . . ?
C30 C29 C28 C27 -13.9(2) . . . . ?
O11 C30 C31 C32 -170.14(18) . . . . ?
O11 C30 C29 C44 37.2(3) . . . . ?
O11 C30 C29 C28 -145.96(19) . . . . ?
O11 C30 C43 C27 171.56(18) . . . . ?
C35 C34 C33 C27 167.16(19) . . . . ?
C35 C34 C33 C32 -63.7(3) . . . . ?
C35 C34 C39 C26 -161.64(17) . . . . ?
C35 C34 C39 C38 73.9(2) . . . . ?
C27 C26 C39 C34 7.9(2) . . . . ?
C27 C26 C39 C38 118.7(2) . . . . ?
C27 C33 C32 C31 36.0(3) . . . . ?
C31 C30 O11 C45 -175.55(19) . . . . ?
C31 C30 C29 C44 -79.3(3) . . . . ?
C31 C30 C29 C28 97.5(2) . . . . ?
C31 C30 C43 C27 -73.5(2) . . . . ?
C34 O13 C47 O14 -176.2(2) . . . . ?
C34 O13 C47 C38 3.1(2) . . . . ?
C34 C35 C36 C37 4.4(3) . . . . ?
C34 C33 C32 C31 -87.9(2) . . . . ?
C50 C38 C39 C34 162.9(2) . . . . ?
C50 C38 C39 C26 49.2(3) . . . . ?
C50 C38 C37 O15 52.2(3) . . . . ?
C50 C38 C37 C36 169.1(2) . . . . ?
C26 S2 C40 C41 -170.96(18) . . . . ?
C26 C27 C33 C34 -36.4(2) . . . . ?
C26 C27 C33 C32 -167.93(18) . . . . ?
C26 C27 C43 C30 178.80(17) . . . . ?
C26 C27 C28 C29 161.83(19) . . . . ?
C29 C30 O11 C45 63.7(3) . . . . ?
C29 C30 C31 C32 -45.5(3) . . . . ?
C29 C30 C43 C27 43.8(2) . . . . ?
C38 C37 C36 C35 -3.5(3) . . . . ?
C33 C27 C26 S2 -99.94(17) . . . . ?
C33 C27 C26 C39 17.1(2) . . . . ?
C33 C27 C43 C30 64.1(2) . . . . ?
C33 C27 C28 C29 -77.8(2) . . . . ?
C33 C34 C39 C26 -30.9(2) . . . . ?
C33 C34 C39 C38 -155.35(17) . . . . ?
C43 C30 O11 C45 -57.2(3) . . . . ?
C43 C30 C31 C32 66.9(2) . . . . ?
C43 C30 C29 C44 164.5(2) . . . . ?
C43 C30 C29 C28 -18.6(2) . . . . ?
C43 C27 C26 S2 139.41(16) . . . . ?
C43 C27 C26 C39 -103.51(19) . . . . ?
C43 C27 C33 C34 83.1(2) . . . . ?
C43 C27 C33 C32 -48.4(3) . . . . ?
C43 C27 C28 C29 40.2(2) . . . . ?
C44 C29 C28 C27 163.0(2) . . . . ?
C39 C34 C33 C27 42.4(2) . . . . ?
C39 C34 C33 C32 171.55(18) . . . . ?
C39 C38 C37 O15 -79.0(2) . . . . ?
C39 C38 C37 C36 38.0(3) . . . . ?
C28 C27 C26 S2 23.6(3) . . . . ?
C28 C27 C26 C39 140.7(2) . . . . ?
C28 C27 C33 C34 -167.85(18) . . . . ?
C28 C27 C33 C32 60.6(2) . . . . ?
C28 C27 C43 C30 -51.7(2) . . . . ?
C37 O15 C48 O16 12.6(4) . . . . ?
C37 O15 C48 C49 -167.3(2) . . . . ?
C37 C38 C39 C34 -69.6(2) . . . . ?
C37 C38 C39 C26 176.7(2) . . . . ?
C36 C35 C34 O13 70.3(3) . . . . ?
C36 C35 C34 C33 -163.3(2) . . . . ?
C36 C35 C34 C39 -41.5(3) . . . . ?
S1 C1 C14 C9 131.40(16) . . . . ?
S1 C1 C14 C13 -117.06(19) . . . . ?
S1 C1 C2 C3 15.6(2) . . . . ?
S1 C1 C2 C8 -106.93(16) . . . . ?
S1 C1 C2 C18 132.50(16) . . . . ?
S1 C15 C16 C17 105.3(3) . . . . ?
O3 C5 C6 C7 -171.71(19) . . . . ?
O3 C5 C18 C2 170.12(17) . . . . ?
O3 C5 C4 C3 -150.21(18) . . . . ?
O3 C5 C4 C19 28.6(3) . . . . ?
O2 S1 C1 C14 174.94(15) . . . . ?
O2 S1 C1 C2 -67.19(17) . . . . ?
O2 S1 C15 C16 62.4(2) . . . . ?
O5 C9 C14 C1 85.52(19) . . . . ?
O5 C9 C14 C13 -41.10(19) . . . . ?
O5 C9 C8 C2 -70.7(2) . . . . ?
O5 C9 C8 C7 59.6(2) . . . . ?
O7 C12 C11 C10 114.0(2) . . . . ?
C10 C9 C14 C1 -161.45(18) . . . . ?
C10 C9 C14 C13 71.9(2) . . . . ?
C10 C9 C8 C2 163.89(18) . . . . ?
C10 C9 C8 C7 -65.9(3) . . . . ?
O1 S1 C1 C14 -54.84(18) . . . . ?
O1 S1 C1 C2 63.03(16) . . . . ?
O1 S1 C15 C16 -66.2(2) . . . . ?
C9 O5 C22 C13 -4.4(2) . . . . ?
C9 O5 C22 O6 175.1(2) . . . . ?
C9 C10 C11 C12 0.8(3) . . . . ?
C9 C8 C7 C6 -93.3(2) . . . . ?
C1 S1 C15 C16 178.48(18) . . . . ?
C1 C2 C8 C9 -32.5(2) . . . . ?
C1 C2 C8 C7 -167.06(18) . . . . ?
C1 C2 C18 C5 -177.85(16) . . . . ?
C3 C2 C8 C9 -163.26(17) . . . . ?
C3 C2 C8 C7 62.2(2) . . . . ?
C3 C2 C18 C5 -48.41(19) . . . . ?
C13 C12 C11 C10 -4.0(3) . . . . ?
C14 C9 C8 C2 40.0(2) . . . . ?
C14 C9 C8 C7 170.26(18) . . . . ?
C14 C1 C2 C3 135.53(19) . . . . ?
C14 C1 C2 C8 13.0(2) . . . . ?
C14 C1 C2 C18 -107.60(19) . . . . ?
C14 C13 C12 O7 -78.2(2) . . . . ?
C14 C13 C12 C11 41.9(2) . . . . ?
C14 C13 C22 O5 -22.0(2) . . . . ?
C14 C13 C22 O6 158.5(2) . . . . ?
C2 C1 C14 C9 10.7(2) . . . . ?
C2 C1 C14 C13 122.2(2) . . . . ?
C2 C3 C4 C5 -7.6(2) . . . . ?
C2 C3 C4 C19 173.6(2) . . . . ?
C2 C8 C7 C6 33.1(3) . . . . ?
C15 S1 C1 C14 60.81(18) . . . . ?
C15 S1 C1 C2 178.68(15) . . . . ?
C8 C9 C14 C1 -31.2(2) . . . . ?
C8 C9 C14 C13 -157.78(17) . . . . ?
C8 C2 C18 C5 67.1(2) . . . . ?
C8 C7 C6 C5 -41.1(3) . . . . ?
C5 O3 C20 O4 4.9(4) . . . . ?
C5 O3 C20 C21 -174.3(2) . . . . ?
C25 C13 C14 C9 160.36(19) . . . . ?
C25 C13 C14 C1 46.0(3) . . . . ?
C25 C13 C12 O7 54.0(2) . . . . ?
C25 C13 C12 C11 174.1(2) . . . . ?
C25 C13 C22 O5 -151.10(18) . . . . ?
C25 C13 C22 O6 29.4(3) . . . . ?
C20 O3 C5 C6 -176.9(2) . . . . ?
C20 O3 C5 C18 -59.1(3) . . . . ?
C20 O3 C5 C4 61.0(3) . . . . ?
C6 C5 C18 C2 -74.6(2) . . . . ?
C6 C5 C4 C3 92.9(2) . . . . ?
C6 C5 C4 C19 -88.3(3) . . . . ?
C18 C2 C8 C9 86.3(2) . . . . ?
C18 C2 C8 C7 -48.2(3) . . . . ?
C18 C5 C6 C7 64.6(2) . . . . ?
C18 C5 C4 C3 -23.0(2) . . . . ?
C18 C5 C4 C19 155.8(2) . . . . ?
C23 O7 C12 C13 -152.7(2) . . . . ?
C23 O7 C12 C11 84.2(3) . . . . ?
C12 O7 C23 O8 -5.8(4) . . . . ?
C12 O7 C23 C24 173.1(2) . . . . ?
C12 C13 C14 C9 -72.9(2) . . . . ?
C12 C13 C14 C1 172.71(19) . . . . ?
C12 C13 C22 O5 88.4(2) . . . . ?
C12 C13 C22 O6 -91.1(3) . . . . ?
C11 C10 C9 O5 74.4(2) . . . . ?
C11 C10 C9 C14 -36.4(3) . . . . ?
C11 C10 C9 C8 -157.8(2) . . . . ?
C22 O5 C9 C10 -86.2(2) . . . . ?
C22 O5 C9 C14 29.3(2) . . . . ?
C22 O5 C9 C8 141.04(18) . . . . ?
C22 C13 C14 C9 37.53(19) . . . . ?
C22 C13 C14 C1 -76.8(2) . . . . ?
C22 C13 C12 O7 174.6(2) . . . . ?
C22 C13 C12 C11 -65.3(3) . . . . ?
C4 C3 C2 C1 156.01(18) . . . . ?
C4 C3 C2 C8 -83.8(2) . . . . ?
C4 C3 C2 C18 34.5(2) . . . . ?
C4 C5 C6 C7 -48.3(3) . . . . ?
C4 C5 C18 C2 44.20(19) . . . . ?
C48 O15 C37 C38 -110.8(2) . . . . ?
C48 O15 C37 C36 125.7(2) . . . . ?

loop_
_exptl_oxdiff_crystal_face_indexfrac_h
_exptl_oxdiff_crystal_face_indexfrac_k
_exptl_oxdiff_crystal_face_indexfrac_l
_exptl_oxdiff_crystal_face_x
_exptl_oxdiff_crystal_face_y
_exptl_oxdiff_crystal_face_z
0.2511 12.8934 -0.1254 0.0814 0.3314 0.9400
2.8078 -2.1157 -7.4202 0.2060 0.8602 -0.4666
-2.8465 1.2004 7.4835 -0.2134 -0.8904 0.4021
0.2023 12.0145 2.8688 0.1576 -0.0397 0.9867
5.8913 -1.3305 2.5591 0.9692 -0.2329 -0.0801
0.9009 -12.2391 -2.3839 0.0241 -0.0039 -0.9997
-5.8558 0.4603 -2.7425 -0.9723 0.2337 0.0089
